data_4322823
loop_
_publ_author_name
'David P. Goldberg'
'Antonio Garrido Montalban'
'Andrew J. P. White'
'David J. Williams'
'Anthony G. M. Barrett'
'Brian M. Hoffman'

_publ_section_title
;
 Metal Ion Binding to Octakis(dimethylamino)porphyrazine: Core
 Coordination of Mn(III) and Peripheral Coordination of Pd(II)
;
_journal_name_full 'Inorganic Chemistry'
_journal_page_first 2873
_journal_page_last 2879
_journal_paper_doi 10.1021/ic970624e
_journal_volume 37
_journal_year 1998
_chemical_formula_sum 'C32 H48 Cl Mn N16'
_chemical_formula_weight 747.25
_chemical_name_systematic
; 
 ? 
;
_space_group_IT_number 2
_symmetry_cell_setting triclinic
_symmetry_space_group_name_Hall '-P 1'
_symmetry_space_group_name_H-M 'P -1'
_atom_sites_solution_hydrogens geom
_atom_sites_solution_primary direct
_atom_sites_solution_secondary difmap
_audit_creation_method SHELXL
_cell_angle_alpha 114.59(5)
_cell_angle_beta 96.82(6)
_cell_angle_gamma 101.87(5)
_cell_formula_units_Z 2
_cell_length_a 10.216(6)
_cell_length_b 13.426(8)
_cell_length_c 15.683(14)
_cell_measurement_temperature 293(2)
_cell_volume 1863(3)
_computing_cell_refinement 'Siemens XSCANS'
_computing_data_collection 'Siemens XSCANS'
_computing_data_reduction 'Siemens SHELXTL'
_computing_molecular_graphics 'Siemens SHELXTL'
_computing_publication_material 'Siemens SHELXTL'
_computing_structure_refinement 'SHELXL-93 (Sheldrick, 1993)'
_computing_structure_solution 'SHELXS-86 (Sheldrick, 1990)'
_diffrn_ambient_temperature 293(2)
_diffrn_measurement_device 'Siemens P4'
_diffrn_measurement_method '\w scans'
_diffrn_radiation_monochromator graphite
_diffrn_radiation_source 'fine-focus sealed tube'
_diffrn_radiation_type CuK\a
_diffrn_radiation_wavelength 1.54178
_diffrn_reflns_av_R_equivalents 0.0000
_diffrn_reflns_av_sigmaI/netI 0.0496
_diffrn_reflns_limit_h_max 9
_diffrn_reflns_limit_h_min -9
_diffrn_reflns_limit_k_max 14
_diffrn_reflns_limit_k_min -15
_diffrn_reflns_limit_l_max 17
_diffrn_reflns_limit_l_min -17
_diffrn_reflns_number 5172
_diffrn_reflns_theta_max 59.99
_diffrn_reflns_theta_min 3.18
_diffrn_standards_interval_count 50
_diffrn_standards_number 2
_exptl_absorpt_coefficient_mu 3.920
_exptl_absorpt_correction_type none
_exptl_crystal_colour Black
_exptl_crystal_density_diffrn 1.332
_exptl_crystal_description Prism
_exptl_crystal_F_000 788
_exptl_crystal_size_max 0.23
_exptl_crystal_size_mid 0.13
_exptl_crystal_size_min 0.08
_refine_diff_density_max 0.453
_refine_diff_density_min -0.503
_refine_diff_density_rms 0.073
_refine_ls_extinction_coef 0.0012(3)
_refine_ls_extinction_expression Fc^*^=kFc[1+0.001xFc^2^\l^3^/sin(2\q)]^-1/4^
_refine_ls_extinction_method SHELXL
_refine_ls_goodness_of_fit_all 1.076
_refine_ls_goodness_of_fit_obs 1.118
_refine_ls_matrix_type full
_refine_ls_number_parameters 452
_refine_ls_number_reflns 5161
_refine_ls_number_restraints 0
_refine_ls_restrained_S_all 1.153
_refine_ls_restrained_S_obs 1.118
_refine_ls_R_factor_all 0.0906
_refine_ls_R_factor_obs 0.0670
_refine_ls_shift/esd_max -0.008
_refine_ls_shift/esd_mean 0.001
_refine_ls_structure_factor_coef Fsqd
_refine_ls_weighting_details 'w=1/[\s^2^(Fo^2^)+(0.1081P)^2^+3.1569P] where P=(Fo^2^+2Fc^2^)/3'
_refine_ls_weighting_scheme calc
_refine_ls_wR_factor_all 0.2170
_refine_ls_wR_factor_obs 0.1831
_reflns_number_observed 3977
_reflns_number_total 5172
_reflns_observed_criterion >2sigma(I)
_cod_data_source_file ic970624e_2.cif
_cod_data_source_block AGMB954
_cod_depositor_comments
;
The following automatic conversions were performed:

'_refine_ls_weighting_scheme' value 'calc
w=1/[\s^2^(Fo^2^)+(0.1081P)^2^+3.1569P] where P=(Fo^2^+2Fc^2^)/3' was
changed to 'calc'. New tag '_refine_ls_weighting_details' was
created. The value of the new tag was set to
'w=1/[\s^2^(Fo^2^)+(0.1081P)^2^+3.1569P] where P=(Fo^2^+2Fc^2^)/3'.

Automatic conversion script
Id: cif_fix_values 3143 2015-03-26 13:38:13Z robertas 
;
_cod_original_cell_volume 1862.9(23)
_cod_original_formula_sum 'C32 H48 N16 Cl Mn'
_cod_database_code 4322823

loop_
_symmetry_equiv_pos_as_xyz
'x, y, z'
'-x, -y, -z'

loop_
_atom_site_aniso_label
_atom_site_aniso_U_11
_atom_site_aniso_U_22
_atom_site_aniso_U_33
_atom_site_aniso_U_23
_atom_site_aniso_U_13
_atom_site_aniso_U_12
Mn 0.0367(6) 0.0371(5) 0.0215(4) 0.0125(4) 0.0026(3) -0.0003(4)
Cl1 0.0473(10) 0.0588(9) 0.0595(9) 0.0310(8) 0.0129(7) 0.0172(7)
N1 0.037(3) 0.048(3) 0.035(2) 0.023(2) 0.006(2) 0.000(2)
C2 0.033(3) 0.046(3) 0.027(3) 0.017(2) 0.008(2) 0.007(2)
N2 0.042(3) 0.047(3) 0.023(2) 0.016(2) 0.001(2) 0.003(2)
C3 0.043(4) 0.052(3) 0.030(3) 0.021(3) 0.014(2) 0.014(3)
C4 0.056(4) 0.057(4) 0.025(3) 0.021(3) 0.012(3) 0.020(3)
C5 0.042(4) 0.047(3) 0.028(3) 0.014(2) 0.003(2) 0.009(3)
N6 0.046(3) 0.045(3) 0.023(2) 0.009(2) -0.001(2) 0.005(2)
C7 0.036(3) 0.044(3) 0.032(3) 0.012(3) 0.000(2) 0.003(3)
N7 0.044(3) 0.040(3) 0.025(2) 0.012(2) 0.004(2) 0.000(2)
C8 0.039(3) 0.038(3) 0.034(3) 0.007(2) -0.001(2) 0.004(2)
C9 0.035(4) 0.040(3) 0.042(3) 0.012(3) -0.001(3) 0.001(3)
C10 0.041(3) 0.038(3) 0.034(3) 0.014(2) 0.007(2) 0.004(2)
N11 0.038(3) 0.040(3) 0.040(3) 0.020(2) 0.005(2) -0.001(2)
C12 0.042(4) 0.042(3) 0.033(3) 0.020(3) 0.010(2) 0.011(3)
N12 0.044(3) 0.036(2) 0.026(2) 0.015(2) 0.008(2) 0.003(2)
C13 0.044(4) 0.053(3) 0.038(3) 0.030(3) 0.011(3) 0.008(3)
C14 0.043(4) 0.055(4) 0.035(3) 0.029(3) 0.006(2) 0.007(3)
C15 0.035(3) 0.044(3) 0.029(3) 0.015(2) 0.004(2) 0.002(3)
N16 0.039(3) 0.044(3) 0.025(2) 0.016(2) 0.003(2) 0.000(2)
C17 0.040(3) 0.039(3) 0.027(3) 0.013(2) 0.002(2) 0.004(2)
N17 0.040(3) 0.039(2) 0.022(2) 0.015(2) 0.002(2) 0.002(2)
C18 0.036(3) 0.038(3) 0.033(3) 0.013(2) 0.003(2) 0.001(2)
C19 0.033(3) 0.047(3) 0.033(3) 0.017(3) 0.002(2) -0.001(2)
C20 0.038(3) 0.040(3) 0.032(3) 0.015(2) 0.006(2) 0.004(2)
N21 0.077(4) 0.059(3) 0.036(3) 0.028(3) 0.021(3) 0.012(3)
C22 0.103(7) 0.067(5) 0.067(5) 0.042(4) 0.017(4) -0.005(4)
C23 0.185(10) 0.088(6) 0.050(5) 0.038(4) 0.055(6) 0.008(6)
N24 0.074(4) 0.066(3) 0.021(2) 0.014(2) 0.012(2) 0.026(3)
C25 0.102(7) 0.108(6) 0.037(4) 0.025(4) -0.006(4) 0.045(5)
C26 0.111(7) 0.090(6) 0.044(4) 0.015(4) 0.031(4) 0.048(5)
N27 0.054(4) 0.054(3) 0.038(3) 0.005(2) -0.003(2) -0.004(3)
C28 0.074(5) 0.060(4) 0.043(4) -0.002(3) 0.012(3) 0.016(4)
C29 0.060(5) 0.083(5) 0.058(5) 0.013(4) -0.016(4) -0.004(4)
N30 0.051(4) 0.041(3) 0.065(3) 0.013(3) 0.019(3) -0.001(2)
C31 0.090(6) 0.054(5) 0.115(7) 0.035(5) 0.031(5) 0.013(4)
C32 0.068(5) 0.059(5) 0.093(6) 0.015(4) 0.028(5) -0.001(4)
N33 0.059(4) 0.078(4) 0.065(4) 0.052(3) 0.007(3) -0.005(3)
C34 0.078(7) 0.135(8) 0.102(7) 0.079(7) 0.016(5) -0.021(6)
C35 0.121(9) 0.143(9) 0.156(10) 0.127(9) 0.030(7) 0.010(7)
N36 0.054(4) 0.097(4) 0.034(3) 0.037(3) 0.005(2) 0.004(3)
C37 0.156(11) 0.280(17) 0.044(5) 0.003(7) 0.010(6) 0.138(12)
C38 0.059(6) 0.211(12) 0.086(6) 0.104(8) -0.008(5) -0.002(6)
N39 0.046(3) 0.057(3) 0.028(2) 0.009(2) -0.005(2) -0.005(2)
C40 0.077(5) 0.066(4) 0.026(3) 0.013(3) 0.009(3) 0.008(4)
C41 0.051(5) 0.078(5) 0.051(4) 0.018(4) -0.007(3) -0.006(4)
N42 0.046(3) 0.053(3) 0.045(3) 0.020(2) 0.008(2) -0.010(2)
C43 0.108(8) 0.092(7) 0.221(13) 0.103(9) 0.064(8) 0.018(6)
C44 0.053(5) 0.113(7) 0.065(5) 0.024(5) 0.024(4) -0.008(4)

loop_
_atom_site_label
_atom_site_type_symbol
_atom_site_fract_x
_atom_site_fract_y
_atom_site_fract_z
_atom_site_U_iso_or_equiv
_atom_site_thermal_displace_type
_atom_site_occupancy
_atom_site_calc_flag
_atom_site_refinement_flags
_atom_site_disorder_group
Mn Mn 0.04484(9) 0.24530(7) 0.31591(5) 0.0342(3) Uani 1 d . .
Cl1 Cl 0.2038(2) 0.13462(13) 0.30689(11) 0.0532(4) Uani 1 d . .
N1 N -0.1992(5) 0.0618(4) 0.3481(3) 0.0407(11) Uani 1 d . .
C2 C -0.1078(6) 0.1459(5) 0.4233(4) 0.0354(12) Uani 1 d . .
N2 N -0.0204(5) 0.2391(4) 0.4255(3) 0.0391(11) Uani 1 d . .
C3 C -0.0976(6) 0.1578(5) 0.5222(4) 0.0398(13) Uani 1 d . .
C4 C -0.0098(6) 0.2648(5) 0.5815(4) 0.0444(14) Uani 1 d . .
C5 C 0.0398(6) 0.3132(5) 0.5220(4) 0.0416(14) Uani 1 d . .
N6 N 0.1288(5) 0.4154(4) 0.5565(3) 0.0423(11) Uani 1 d . .
C7 C 0.1838(6) 0.4549(5) 0.5006(4) 0.0413(14) Uani 1 d . .
N7 N 0.1614(5) 0.3985(4) 0.4017(3) 0.0396(11) Uani 1 d . .
C8 C 0.2880(6) 0.5635(5) 0.5393(4) 0.0429(14) Uani 1 d . .
C9 C 0.3340(6) 0.5705(5) 0.4612(4) 0.0442(14) Uani 1 d . .
C10 C 0.2512(6) 0.4680(5) 0.3767(4) 0.0394(13) Uani 1 d . .
N11 N 0.2596(5) 0.4496(4) 0.2880(3) 0.0412(11) Uani 1 d . .
C12 C 0.1688(6) 0.3652(5) 0.2109(4) 0.0383(13) Uani 1 d . .
N12 N 0.0651(5) 0.2813(4) 0.2097(3) 0.0361(11) Uani 1 d . .
C13 C 0.1602(6) 0.3554(5) 0.1144(4) 0.0428(14) Uani 1 d . .
C14 C 0.0423(6) 0.2699(5) 0.0570(4) 0.0428(14) Uani 1 d . .
C15 C -0.0142(6) 0.2202(5) 0.1152(4) 0.0382(13) Uani 1 d . .
N16 N -0.1187(5) 0.1270(4) 0.0812(3) 0.0385(11) Uani 1 d . .
C17 C -0.1664(6) 0.0823(4) 0.1352(4) 0.0378(13) Uani 1 d . .
N17 N -0.1205(4) 0.1221(4) 0.2325(3) 0.0354(10) Uani 1 d . .
C18 C -0.2882(6) -0.0166(5) 0.0989(4) 0.0387(13) Uani 1 d . .
C19 C -0.3183(6) -0.0261(5) 0.1792(4) 0.0407(13) Uani 1 d . .
C20 C -0.2107(6) 0.0561(5) 0.2596(4) 0.0384(13) Uani 1 d . .
N21 N -0.1659(6) 0.0792(4) 0.5444(3) 0.0555(14) Uani 1 d . .
C22 C -0.2164(9) -0.0409(6) 0.4774(5) 0.080(2) Uani 1 d . .
H22A H -0.2623(9) -0.0818(6) 0.5082(5) 0.120 Uiso 1 calc R .
H22B H -0.1407(9) -0.0694(6) 0.4576(5) 0.120 Uiso 1 calc R .
H22C H -0.2798(9) -0.0512(6) 0.4221(5) 0.120 Uiso 1 calc R .
C23 C -0.1843(11) 0.1062(8) 0.6407(5) 0.108(4) Uani 1 d . .
H23A H -0.2359(11) 0.0386(8) 0.6418(5) 0.162 Uiso 1 calc R .
H23B H -0.2331(11) 0.1630(8) 0.6599(5) 0.162 Uiso 1 calc R .
H23C H -0.0961(11) 0.1351(8) 0.6844(5) 0.162 Uiso 1 calc R .
N24 N 0.0326(6) 0.3183(5) 0.6842(3) 0.0546(14) Uani 1 d . .
C25 C 0.1799(9) 0.3411(8) 0.7212(5) 0.084(3) Uani 1 d . .
H25A H 0.2004(9) 0.3768(8) 0.7904(5) 0.127 Uiso 1 calc R .
H25B H 0.2316(9) 0.3908(8) 0.6998(5) 0.127 Uiso 1 calc R .
H25C H 0.2040(9) 0.2705(8) 0.6977(5) 0.127 Uiso 1 calc R .
C26 C -0.0171(9) 0.4152(7) 0.7329(5) 0.083(2) Uani 1 d . .
H26A H 0.0158(9) 0.4459(7) 0.8012(5) 0.124 Uiso 1 calc R .
H26B H -0.1158(9) 0.3918(7) 0.7170(5) 0.124 Uiso 1 calc R .
H26C H 0.0155(9) 0.4726(7) 0.7129(5) 0.124 Uiso 1 calc R .
N27 N 0.3360(6) 0.6406(4) 0.6341(4) 0.0589(15) Uani 1 d . .
C28 C 0.2572(8) 0.6487(6) 0.7053(5) 0.069(2) Uani 1 d . .
H28A H 0.3101(8) 0.7082(6) 0.7670(5) 0.103 Uiso 1 calc R .
H28B H 0.2346(8) 0.5773(6) 0.7083(5) 0.103 Uiso 1 calc R .
H28C H 0.1742(8) 0.6659(6) 0.6883(5) 0.103 Uiso 1 calc R .
C29 C 0.4828(7) 0.6921(7) 0.6739(5) 0.081(2) Uani 1 d . .
H29A H 0.4990(7) 0.7440(7) 0.7410(5) 0.121 Uiso 1 calc R .
H29B H 0.5195(7) 0.7330(7) 0.6403(5) 0.121 Uiso 1 calc R .
H29C H 0.5271(7) 0.6335(7) 0.6666(5) 0.121 Uiso 1 calc R .
N30 N 0.4289(6) 0.6591(4) 0.4612(4) 0.0581(15) Uani 1 d . .
C31 C 0.4227(9) 0.7728(6) 0.5113(7) 0.088(3) Uani 1 d . .
H31A H 0.4964(9) 0.8235(6) 0.5037(7) 0.133 Uiso 1 calc R .
H31B H 0.4312(9) 0.7930(6) 0.5784(7) 0.133 Uiso 1 calc R .
H31C H 0.3363(9) 0.7790(6) 0.4856(7) 0.133 Uiso 1 calc R .
C32 C 0.5304(8) 0.6414(6) 0.4064(6) 0.082(2) Uani 1 d . .
H32A H 0.5864(8) 0.7137(6) 0.4162(6) 0.123 Uiso 1 calc R .
H32B H 0.4865(8) 0.5957(6) 0.3394(6) 0.123 Uiso 1 calc R .
H32C H 0.5869(8) 0.6026(6) 0.4267(6) 0.123 Uiso 1 calc R .
N33 N 0.2489(6) 0.4242(5) 0.0878(4) 0.065(2) Uani 1 d . .
C34 C 0.3925(9) 0.4684(9) 0.1340(7) 0.105(3) Uani 1 d . .
H34A H 0.4385(9) 0.5141(9) 0.1069(7) 0.157 Uiso 1 calc R .
H34B H 0.4313(9) 0.4062(9) 0.1241(7) 0.157 Uiso 1 calc R .
H34C H 0.4036(9) 0.5146(9) 0.2018(7) 0.157 Uiso 1 calc R .
C35 C 0.1967(11) 0.4764(10) 0.0363(8) 0.123(4) Uani 1 d . .
H35A H 0.2711(11) 0.5207(10) 0.0236(8) 0.185 Uiso 1 calc R .
H35B H 0.1468(11) 0.5253(10) 0.0735(8) 0.185 Uiso 1 calc R .
H35C H 0.1363(11) 0.4189(10) -0.0236(8) 0.185 Uiso 1 calc R .
N36 N -0.0117(6) 0.2324(5) -0.0400(4) 0.062(2) Uani 1 d . .
C37 C 0.0594(13) 0.1859(13) -0.1072(6) 0.174(7) Uani 1 d . .
H37A H 0.0067(13) 0.1650(13) -0.1701(6) 0.261 Uiso 1 calc R .
H37B H 0.0763(13) 0.1193(13) -0.1048(6) 0.261 Uiso 1 calc R .
H37C H 0.1454(13) 0.2407(13) -0.0942(6) 0.261 Uiso 1 calc R .
C38 C -0.1584(8) 0.1981(10) -0.0772(6) 0.114(4) Uani 1 d . .
H38A H -0.2016(8) 0.2341(10) -0.0260(6) 0.171 Uiso 1 calc R .
H38B H -0.1931(8) 0.1167(10) -0.1036(6) 0.171 Uiso 1 calc R .
H38C H -0.1781(8) 0.2209(10) -0.1267(6) 0.171 Uiso 1 calc R .
N39 N -0.3558(5) -0.0801(4) 0.0048(3) 0.0518(13) Uani 1 d . .
C40 C -0.2884(7) -0.0929(6) -0.0741(4) 0.061(2) Uani 1 d . .
H40A H -0.3541(7) -0.1407(6) -0.1343(4) 0.092 Uiso 1 calc R .
H40B H -0.2159(7) -0.1273(6) -0.0696(4) 0.092 Uiso 1 calc R .
H40C H -0.2507(7) -0.0193(6) -0.0706(4) 0.092 Uiso 1 calc R .
C41 C -0.4970(7) -0.1468(6) -0.0235(5) 0.070(2) Uani 1 d . .
H41A H -0.5259(7) -0.1851(6) -0.0925(5) 0.105 Uiso 1 calc R .
H41B H -0.5532(7) -0.0975(6) 0.0026(5) 0.105 Uiso 1 calc R .
H41C H -0.5061(7) -0.2023(6) 0.0007(5) 0.105 Uiso 1 calc R .
N42 N -0.4305(5) -0.1060(4) 0.1816(4) 0.0529(14) Uani 1 d . .
C43 C -0.4057(11) -0.2083(8) 0.1762(10) 0.128(4) Uani 1 d . .
H43A H -0.4878(11) -0.2563(8) 0.1783(10) 0.192 Uiso 1 calc R .
H43B H -0.3331(11) -0.1904(8) 0.2296(10) 0.192 Uiso 1 calc R .
H43C H -0.3795(11) -0.2475(8) 0.1170(10) 0.192 Uiso 1 calc R .
C44 C -0.5082(8) -0.0592(8) 0.2534(6) 0.087(3) Uani 1 d . .
H44A H -0.5224(8) 0.0097(8) 0.2542(6) 0.130 Uiso 1 calc R .
H44B H -0.4578(8) -0.0425(8) 0.3157(6) 0.130 Uiso 1 calc R .
H44C H -0.5955(8) -0.1138(8) 0.2375(6) 0.130 Uiso 1 calc R .

loop_
_atom_type_symbol
_atom_type_description
_atom_type_scat_dispersion_real
_atom_type_scat_dispersion_imag
_atom_type_scat_source
C C 0.0181 0.0091 'International Tables Vol C Tables 4.2.6.8 and 6.1.1.4'
H H 0.0000 0.0000 'International Tables Vol C Tables 4.2.6.8 and 6.1.1.4'
N N 0.0311 0.0180 'International Tables Vol C Tables 4.2.6.8 and 6.1.1.4'
Cl Cl 0.3639 0.7018 'International Tables Vol C Tables 4.2.6.8 and 6.1.1.4'
Mn Mn -0.5299 2.8052 'International Tables Vol C Tables 4.2.6.8 and 6.1.1.4'

loop_
_geom_angle_atom_site_label_1
_geom_angle_atom_site_label_2
_geom_angle_atom_site_label_3
_geom_angle
_geom_angle_site_symmetry_1
_geom_angle_site_symmetry_3
_geom_angle_publ_flag
N12 Mn N7 87.7(2) . . ?
N12 Mn N2 160.3(2) . . ?
N7 Mn N2 88.7(2) . . ?
N12 Mn N17 88.8(2) . . ?
N7 Mn N17 159.4(2) . . ?
N2 Mn N17 87.9(2) . . ?
N12 Mn Cl1 101.46(15) . . ?
N7 Mn Cl1 101.5(2) . . ?
N2 Mn Cl1 98.2(2) . . ?
N17 Mn Cl1 99.17(15) . . ?
C2 N1 C20 121.7(5) . . ?
N1 C2 N2 126.9(5) . . ?
N1 C2 C3 122.9(5) . . ?
N2 C2 C3 109.8(5) . . ?
C2 N2 C5 106.5(4) . . ?
C2 N2 Mn 125.2(3) . . ?
C5 N2 Mn 126.1(4) . . ?
N21 C3 C4 129.8(5) . . ?
N21 C3 C2 124.7(5) . . ?
C4 C3 C2 105.4(5) . . ?
C3 C4 C5 107.8(5) . . ?
C3 C4 N24 127.5(5) . . ?
C5 C4 N24 124.6(6) . . ?
N6 C5 N2 126.4(5) . . ?
N6 C5 C4 123.3(5) . . ?
N2 C5 C4 110.3(5) . . ?
C7 N6 C5 122.7(5) . . ?
N6 C7 N7 126.7(5) . . ?
N6 C7 C8 122.3(5) . . ?
N7 C7 C8 110.8(5) . . ?
C7 N7 C10 105.8(4) . . ?
C7 N7 Mn 127.4(4) . . ?
C10 N7 Mn 126.4(3) . . ?
N27 C8 C9 127.0(5) . . ?
N27 C8 C7 126.4(6) . . ?
C9 C8 C7 106.5(5) . . ?
N30 C9 C8 128.1(5) . . ?
N30 C9 C10 126.0(5) . . ?
C8 C9 C10 105.6(5) . . ?
N11 C10 N7 126.2(5) . . ?
N11 C10 C9 122.5(5) . . ?
N7 C10 C9 111.2(5) . . ?
C10 N11 C12 122.0(5) . . ?
N11 C12 N12 126.8(5) . . ?
N11 C12 C13 123.1(5) . . ?
N12 C12 C13 109.9(5) . . ?
C12 N12 C15 106.9(4) . . ?
C12 N12 Mn 126.0(3) . . ?
C15 N12 Mn 126.8(4) . . ?
C14 C13 N33 127.2(5) . . ?
C14 C13 C12 106.5(5) . . ?
N33 C13 C12 126.2(5) . . ?
C13 C14 N36 127.7(5) . . ?
C13 C14 C15 107.4(5) . . ?
N36 C14 C15 124.9(5) . . ?
N16 C15 N12 126.5(5) . . ?
N16 C15 C14 124.3(5) . . ?
N12 C15 C14 109.1(5) . . ?
C17 N16 C15 123.1(4) . . ?
N16 C17 N17 127.3(5) . . ?
N16 C17 C18 123.1(5) . . ?
N17 C17 C18 109.4(5) . . ?
C17 N17 C20 106.7(4) . . ?
C17 N17 Mn 126.8(4) . . ?
C20 N17 Mn 126.5(3) . . ?
N39 C18 C19 129.4(5) . . ?
N39 C18 C17 124.8(5) . . ?
C19 C18 C17 105.7(4) . . ?
C18 C19 N42 127.0(5) . . ?
C18 C19 C20 107.1(5) . . ?
N42 C19 C20 125.9(5) . . ?
N1 C20 N17 126.2(5) . . ?
N1 C20 C19 122.9(5) . . ?
N17 C20 C19 110.8(4) . . ?
C3 N21 C22 123.3(5) . . ?
C3 N21 C23 122.2(6) . . ?
C22 N21 C23 114.2(6) . . ?
C4 N24 C26 114.7(5) . . ?
C4 N24 C25 114.3(5) . . ?
C26 N24 C25 112.4(6) . . ?
C8 N27 C28 123.1(5) . . ?
C8 N27 C29 120.1(6) . . ?
C28 N27 C29 113.9(5) . . ?
C9 N30 C31 120.6(6) . . ?
C9 N30 C32 122.3(5) . . ?
C31 N30 C32 117.0(6) . . ?
C13 N33 C35 119.9(6) . . ?
C13 N33 C34 120.5(5) . . ?
C35 N33 C34 117.4(6) . . ?
C37 N36 C14 120.9(7) . . ?
C37 N36 C38 114.1(7) . . ?
C14 N36 C38 120.5(6) . . ?
C18 N39 C41 122.0(5) . . ?
C18 N39 C40 122.8(5) . . ?
C41 N39 C40 115.1(5) . . ?
C43 N42 C19 116.1(6) . . ?
C43 N42 C44 112.6(7) . . ?
C19 N42 C44 115.9(5) . . ?

loop_
_geom_bond_atom_site_label_1
_geom_bond_atom_site_label_2
_geom_bond_distance
_geom_bond_site_symmetry_2
_geom_bond_publ_flag
Mn N12 1.940(4) . ?
Mn N7 1.941(5) . ?
Mn N2 1.942(5) . ?
Mn N17 1.956(5) . ?
Mn Cl1 2.395(2) . ?
N1 C2 1.317(7) . ?
N1 C20 1.347(7) . ?
C2 N2 1.365(7) . ?
C2 C3 1.479(7) . ?
N2 C5 1.390(7) . ?
C3 N21 1.335(7) . ?
C3 C4 1.376(8) . ?
C4 C5 1.426(8) . ?
C4 N24 1.428(7) . ?
C5 N6 1.324(7) . ?
N6 C7 1.321(7) . ?
C7 N7 1.378(7) . ?
C7 C8 1.449(8) . ?
N7 C10 1.380(7) . ?
C8 N27 1.364(7) . ?
C8 C9 1.394(8) . ?
C9 N30 1.370(8) . ?
C9 C10 1.450(7) . ?
C10 N11 1.324(7) . ?
N11 C12 1.329(7) . ?
C12 N12 1.370(7) . ?
C12 C13 1.454(7) . ?
N12 C15 1.397(7) . ?
C13 C14 1.376(8) . ?
C13 N33 1.383(7) . ?
C14 N36 1.386(7) . ?
C14 C15 1.444(7) . ?
C15 N16 1.323(7) . ?
N16 C17 1.309(7) . ?
C17 N17 1.372(6) . ?
C17 C18 1.469(7) . ?
N17 C20 1.373(7) . ?
C18 N39 1.361(7) . ?
C18 C19 1.381(7) . ?
C19 N42 1.416(7) . ?
C19 C20 1.424(7) . ?
N21 C22 1.445(9) . ?
N21 C23 1.445(8) . ?
N24 C26 1.440(9) . ?
N24 C25 1.466(9) . ?
N27 C28 1.434(8) . ?
N27 C29 1.452(9) . ?
N30 C31 1.416(9) . ?
N30 C32 1.419(9) . ?
N33 C35 1.397(10) . ?
N33 C34 1.435(10) . ?
N36 C37 1.360(10) . ?
N36 C38 1.443(9) . ?
N39 C41 1.437(8) . ?
N39 C40 1.452(8) . ?
N42 C43 1.417(10) . ?
N42 C44 1.456(9) . ?
